data_2208242
loop_
_publ_author_name
'Dmitry V. Albov'
'Victor B. Rybakov'
'Eugene V. Babaev'
'Alexander A. Tsisevich'

_publ_section_title
;
 4-Benzoyl-5-(4-chlorophenyl)-2-(methylsulfanyl)-1<i>H</i>-imidazole
;
_journal_coeditor_code AT6084
_journal_issue 3
_journal_name_full 'Acta Crystallographica Section E'
_journal_page_first o963
_journal_page_last o965
_journal_paper_doi 10.1107/S1600536806004120
_journal_volume 62
_journal_year 2006
_chemical_formula_iupac 'C17 H13 Cl N2 O S'
_chemical_formula_moiety 'C17 H13 Cl N2 O S'
_chemical_formula_sum 'C17 H13 Cl N2 O S'
_chemical_formula_weight 328.81
_chemical_melting_point 468
_chemical_name_systematic
;
4-Benzoyl-5-(4-chlorophenyl)-2-(methylsulfanyl)-1H-imidazole
;
_space_group_IT_number 14
_symmetry_cell_setting monoclinic
_symmetry_space_group_name_Hall '-P 2ybc'
_symmetry_space_group_name_H-M 'P 1 21/c 1'
_atom_sites_solution_hydrogens geom
_atom_sites_solution_primary direct
_atom_sites_solution_secondary difmap
_cell_angle_alpha 90.00
_cell_angle_beta 110.46(3)
_cell_angle_gamma 90.00
_cell_formula_units_Z 4
_cell_length_a 7.2814(15)
_cell_length_b 23.650(3)
_cell_length_c 9.752(5)
_cell_measurement_reflns_used 25
_cell_measurement_temperature 293(2)
_cell_measurement_theta_max 35
_cell_measurement_theta_min 32
_cell_volume 1573.4(9)
_computing_cell_refinement 'CAD-4 EXPRESS'
_computing_data_collection 'CAD-4 EXPRESS (Enraf--Nonius, 1994)'
_computing_data_reduction 'XCAD4 (Harms & Wocadlo, 1995)'
_computing_molecular_graphics 'ORTEP-3 for Windows (Farrugia, 1997) and PLUTON97 (Spek, 1997)'
_computing_publication_material 'WinGX (Farrugia, 1999)'
_computing_structure_refinement 'SHELXL97 (Sheldrick, 1997)'
_computing_structure_solution 'SHELXS97 (Sheldrick, 1997)'
_diffrn_ambient_temperature 293(2)
_diffrn_measured_fraction_theta_full 1.000
_diffrn_measured_fraction_theta_max 1.000
_diffrn_measurement_device '\k-geometry diffractometer'
_diffrn_measurement_device_type 'Enraf--Nonius CAD4'
_diffrn_measurement_method 'Non-profiled \w scans'
_diffrn_radiation_monochromator graphite
_diffrn_radiation_type CuK\a
_diffrn_radiation_wavelength 1.5418
_diffrn_reflns_av_R_equivalents 0.0560
_diffrn_reflns_av_sigmaI/netI 0.0986
_diffrn_reflns_limit_h_max 8
_diffrn_reflns_limit_h_min -9
_diffrn_reflns_limit_k_max 29
_diffrn_reflns_limit_k_min 0
_diffrn_reflns_limit_l_max 12
_diffrn_reflns_limit_l_min 0
_diffrn_reflns_number 3236
_diffrn_reflns_theta_full 74.92
_diffrn_reflns_theta_max 74.92
_diffrn_reflns_theta_min 3.74
_diffrn_standards_decay_% 2
_diffrn_standards_interval_time 120
_diffrn_standards_number 1
_exptl_absorpt_coefficient_mu 3.406
_exptl_absorpt_correction_T_max 0.7270
_exptl_absorpt_correction_T_min 0.7270
_exptl_absorpt_correction_type none
_exptl_crystal_colour Colourless
_exptl_crystal_density_diffrn 1.388
_exptl_crystal_density_method 'not measured'
_exptl_crystal_description Prism
_exptl_crystal_F_000 680
_exptl_crystal_size_max 0.1
_exptl_crystal_size_mid 0.1
_exptl_crystal_size_min 0.1
_refine_diff_density_max 0.228
_refine_diff_density_min -0.205
_refine_ls_extinction_method none
_refine_ls_goodness_of_fit_ref 0.864
_refine_ls_hydrogen_treatment mixed
_refine_ls_matrix_type full
_refine_ls_number_parameters 204
_refine_ls_number_reflns 3236
_refine_ls_number_restraints 0
_refine_ls_restrained_S_all 0.864
_refine_ls_R_factor_all 0.1195
_refine_ls_R_factor_gt 0.0483
_refine_ls_shift/su_max 0.001
_refine_ls_shift/su_mean 0.000
_refine_ls_structure_factor_coef Fsqd
_refine_ls_weighting_details 'calc w = 1/[\s^2^(Fo^2^)+(0.0051P)^2^] where P=(Fo^2^+2Fc^2^)/3'
_refine_ls_weighting_scheme calc
_refine_ls_wR_factor_gt 0.0473
_refine_ls_wR_factor_ref 0.0590
_reflns_number_gt 1639
_reflns_number_total 3236
_reflns_threshold_expression I>2\s(I)
_cod_data_source_file at6084.cif
_cod_data_source_block 1
_cod_depositor_comments
;
The following automatic conversions were performed:
'_symmetry_cell_setting' value 'Monoclinic' changed to 'monoclinic'
according to '/home/saulius/struct/CIF-dictionaries/cif_core.dic'
dictionary named 'cif_core.dic' version 2.4.1 from 2010-06-29.

Automatic conversion script
Id: cif_fix_enum 1527 2010-12-29 10:47:43Z saulius 

The following automatic conversions were performed:

'_symmetry_cell_setting' value 'Monoclinic' changed to 'monoclinic'
according to /home/saulius/struct/CIF-dictionaries/cif_core.dic
dictionary named 'cif_core.dic' version 2.4.1 from 2010-06-29.

Automatic conversion script
Id: cif_fix_values 1715 2011-07-08 13:25:40Z adriana 
;
_cod_original_sg_symbol_H-M 'P 21/c'
_cod_database_code 2208242
_cod_database_fobs_code 2208242

loop_
_symmetry_equiv_pos_as_xyz
'x, y, z'
'-x, y+1/2, -z+1/2'
'-x, -y, -z'
'x, -y-1/2, z-1/2'

loop_
_atom_site_label
_atom_site_fract_x
_atom_site_fract_y
_atom_site_fract_z
_atom_site_U_iso_or_equiv
_atom_site_adp_type
_atom_site_calc_flag
_atom_site_refinement_flags
_atom_site_occupancy
_atom_site_type_symbol
S1 0.14922(14) 0.69610(4) 0.62147(9) 0.0644(3) Uani d . 1 S
Cl1 1.06895(13) 0.93313(4) 0.41461(8) 0.0783(3) Uani d . 1 Cl
O1 0.5764(3) 0.84701(8) 1.03731(18) 0.0608(6) Uani d . 1 O
N1 0.4198(4) 0.76941(10) 0.5930(3) 0.0399(6) Uani d . 1 N
H1 0.396(4) 0.7530(12) 0.509(3) 0.085(12) Uiso d . 1 H
C2 0.3181(4) 0.75069(11) 0.6784(3) 0.0417(7) Uani d . 1 C
N3 0.3643(3) 0.77929(9) 0.8026(2) 0.0392(6) Uani d . 1 N
C4 0.4973(4) 0.82006(11) 0.7940(3) 0.0353(7) Uani d . 1 C
C5 0.5366(4) 0.81356(11) 0.6666(3) 0.0382(7) Uani d . 1 C
C6 0.5650(4) 0.86158(12) 0.9144(3) 0.0413(7) Uani d . 1 C
C7 0.6097(4) 0.92065(11) 0.8860(3) 0.0386(7) Uani d . 1 C
C8 0.5232(4) 0.94639(12) 0.7513(3) 0.0460(8) Uani d . 1 C
H8 0.4413 0.9254 0.6730 0.055 Uiso calc R 1 H
C9 0.5566(5) 1.00231(13) 0.7315(4) 0.0616(10) Uani d . 1 C
H9 0.4980 1.0189 0.6400 0.074 Uiso calc R 1 H
C10 0.6754(5) 1.03391(13) 0.8450(4) 0.0713(11) Uani d . 1 C
H10 0.6981 1.0718 0.8307 0.086 Uiso calc R 1 H
C11 0.7613(5) 1.00965(14) 0.9807(4) 0.0661(10) Uani d . 1 C
H11 0.8416 1.0313 1.0581 0.079 Uiso calc R 1 H
C12 0.7289(4) 0.95296(13) 1.0030(3) 0.0566(9) Uani d . 1 C
H12 0.7863 0.9368 1.0950 0.068 Uiso calc R 1 H
C13 0.6707(4) 0.84184(11) 0.6065(3) 0.0368(7) Uani d . 1 C
C14 0.6148(4) 0.85090(11) 0.4555(3) 0.0439(8) Uani d . 1 C
H14 0.4930 0.8383 0.3937 0.053 Uiso calc R 1 H
C15 0.7378(4) 0.87818(12) 0.3971(3) 0.0484(8) Uani d . 1 C
H15 0.7003 0.8836 0.2965 0.058 Uiso calc R 1 H
C16 0.9154(4) 0.89715(13) 0.4886(3) 0.0495(8) Uani d . 1 C
C17 0.9765(4) 0.88870(12) 0.6380(3) 0.0529(9) Uani d . 1 C
H17 1.0983 0.9017 0.6988 0.064 Uiso calc R 1 H
C18 0.8542(4) 0.86087(12) 0.6948(3) 0.0440(7) Uani d . 1 C
H18 0.8953 0.8546 0.7952 0.053 Uiso calc R 1 H
C19 0.0096(5) 0.70910(13) 0.7355(3) 0.0882(12) Uani d . 1 C
H19A -0.0133 0.7490 0.7385 0.132 Uiso calc R 1 H
H19B 0.0803 0.6957 0.8326 0.132 Uiso calc R 1 H
H19C -0.1136 0.6897 0.6969 0.132 Uiso calc R 1 H

loop_
_atom_site_aniso_label
_atom_site_aniso_U_11
_atom_site_aniso_U_22
_atom_site_aniso_U_33
_atom_site_aniso_U_12
_atom_site_aniso_U_13
_atom_site_aniso_U_23
S1 0.0885(7) 0.0512(5) 0.0530(5) -0.0279(5) 0.0241(5) -0.0105(5)
Cl1 0.0735(6) 0.1121(8) 0.0561(5) -0.0308(6) 0.0314(5) 0.0028(6)
O1 0.0996(18) 0.0555(14) 0.0259(11) -0.0144(13) 0.0203(11) 0.0011(10)
N1 0.0569(17) 0.0325(14) 0.0342(14) -0.0024(13) 0.0207(13) -0.0015(12)
C2 0.060(2) 0.0304(16) 0.0359(17) 0.0023(15) 0.0189(15) 0.0013(13)
N3 0.0569(16) 0.0345(14) 0.0293(12) -0.0070(12) 0.0190(11) -0.0006(11)
C4 0.0455(18) 0.0314(16) 0.0296(15) -0.0057(13) 0.0137(13) -0.0020(12)
C5 0.0470(19) 0.0335(17) 0.0364(16) -0.0011(14) 0.0174(14) -0.0003(13)
C6 0.0474(19) 0.0441(19) 0.0351(16) -0.0033(16) 0.0178(14) -0.0053(15)
C7 0.0446(18) 0.0379(18) 0.0359(16) -0.0071(14) 0.0175(13) -0.0129(14)
C8 0.056(2) 0.0369(17) 0.0493(18) 0.0046(15) 0.0238(15) -0.0022(15)
C9 0.087(3) 0.040(2) 0.069(2) 0.002(2) 0.041(2) 0.0043(18)
C10 0.095(3) 0.035(2) 0.100(3) -0.014(2) 0.053(3) -0.004(2)
C11 0.076(3) 0.056(2) 0.071(3) -0.026(2) 0.031(2) -0.028(2)
C12 0.061(2) 0.056(2) 0.053(2) -0.0161(18) 0.0199(17) -0.0101(18)
C13 0.0471(18) 0.0361(16) 0.0327(15) 0.0025(15) 0.0208(13) -0.0002(14)
C14 0.0495(19) 0.051(2) 0.0299(15) -0.0069(16) 0.0124(13) -0.0031(14)
C15 0.059(2) 0.057(2) 0.0335(17) -0.0020(17) 0.0221(15) 0.0007(15)
C16 0.046(2) 0.067(2) 0.0397(17) -0.0029(17) 0.0203(15) 0.0010(17)
C17 0.046(2) 0.069(2) 0.0448(18) -0.0056(18) 0.0168(15) -0.0039(17)
C18 0.0444(18) 0.056(2) 0.0309(15) 0.0027(16) 0.0114(13) 0.0031(15)
C19 0.080(3) 0.076(3) 0.120(3) -0.032(2) 0.050(2) -0.024(3)

loop_
_atom_type_symbol
_atom_type_description
_atom_type_scat_dispersion_real
_atom_type_scat_dispersion_imag
_atom_type_scat_source
C C 0.0181 0.0091 'International Tables Vol C Tables 4.2.6.8 and 6.1.1.4'
H H 0.0000 0.0000 'International Tables Vol C Tables 4.2.6.8 and 6.1.1.4'
N N 0.0311 0.0180 'International Tables Vol C Tables 4.2.6.8 and 6.1.1.4'
O O 0.0492 0.0322 'International Tables Vol C Tables 4.2.6.8 and 6.1.1.4'
Cl Cl 0.3639 0.7018 'International Tables Vol C Tables 4.2.6.8 and 6.1.1.4'
S S 0.3331 0.5567 'International Tables Vol C Tables 4.2.6.8 and 6.1.1.4'

loop_
_geom_angle_atom_site_label_1
_geom_angle_atom_site_label_2
_geom_angle_atom_site_label_3
_geom_angle
_geom_angle_publ_flag
C2 S1 C19 99.66(14) y
C2 N1 C5 107.2(2) y
C2 N1 H1 117(2) y
C5 N1 H1 136(2) y
N3 C2 N1 111.9(3) y
N3 C2 S1 126.7(2) y
N1 C2 S1 121.4(2) y
C2 N3 C4 105.0(2) y
C5 C4 N3 110.2(2) y
C5 C4 C6 132.4(3) y
N3 C4 C6 117.4(2) y
C4 C5 N1 105.6(2) y
C4 C5 C13 133.5(3) y
N1 C5 C13 120.9(2) y
O1 C6 C4 118.8(3) y
O1 C6 C7 120.3(3) y
C4 C6 C7 120.8(2) y
C8 C7 C12 118.8(3) y
C8 C7 C6 122.4(3) y
C12 C7 C6 118.5(3) y
C9 C8 C7 120.9(3) y
C9 C8 H8 119.5 n
C7 C8 H8 119.5 n
C10 C9 C8 120.5(3) y
C10 C9 H9 119.8 n
C8 C9 H9 119.8 n
C9 C10 C11 119.9(3) y
C9 C10 H10 120.1 n
C11 C10 H10 120.1 n
C10 C11 C12 120.5(3) y
C10 C11 H11 119.8 n
C12 C11 H11 119.8 n
C11 C12 C7 119.4(3) y
C11 C12 H12 120.3 n
C7 C12 H12 120.3 n
C18 C13 C14 117.8(3) y
C18 C13 C5 122.1(2) y
C14 C13 C5 120.1(3) y
C15 C14 C13 121.0(3) y
C15 C14 H14 119.5 n
C13 C14 H14 119.5 n
C16 C15 C14 119.2(3) y
C16 C15 H15 120.4 n
C14 C15 H15 120.4 n
C15 C16 C17 121.6(3) y
C15 C16 Cl1 119.1(2) y
C17 C16 Cl1 119.3(2) y
C18 C17 C16 118.7(3) y
C18 C17 H17 120.6 n
C16 C17 H17 120.6 n
C17 C18 C13 121.7(3) y
C17 C18 H18 119.2 n
C13 C18 H18 119.2 n
S1 C19 H19A 109.5 n
S1 C19 H19B 109.5 n
H19A C19 H19B 109.5 n
S1 C19 H19C 109.5 n
H19A C19 H19C 109.5 n
H19B C19 H19C 109.5 n

loop_
_geom_bond_atom_site_label_1
_geom_bond_atom_site_label_2
_geom_bond_distance
_geom_bond_publ_flag
S1 C2 1.735(3) y
S1 C19 1.776(3) y
Cl1 C16 1.749(3) y
O1 C6 1.221(3) y
N1 C2 1.367(3) y
N1 C5 1.379(3) y
N1 H1 0.86(3) y
C2 N3 1.324(3) y
N3 C4 1.390(3) y
C4 C5 1.378(3) y
C4 C6 1.477(3) y
C5 C13 1.465(3) y
C6 C7 1.482(3) y
C7 C8 1.384(3) y
C7 C12 1.395(3) y
C8 C9 1.371(3) y
C8 H8 0.9300 n
C9 C10 1.365(4) y
C9 H9 0.9300 n
C10 C11 1.375(4) y
C10 H10 0.9300 n
C11 C12 1.391(4) y
C11 H11 0.9300 n
C12 H12 0.9300 n
C13 C18 1.387(3) y
C13 C14 1.400(3) y
C14 C15 1.378(3) y
C14 H14 0.9300 n
C15 C16 1.365(3) y
C15 H15 0.9300 n
C16 C17 1.381(3) y
C17 C18 1.370(3) y
C17 H17 0.9300 n
C18 H18 0.9300 n
C19 H19A 0.9600 n
C19 H19B 0.9600 n
C19 H19C 0.9600 n

loop_
_geom_hbond_atom_site_label_D
_geom_hbond_atom_site_label_H
_geom_hbond_atom_site_label_A
_geom_hbond_site_symmetry_A
_geom_hbond_distance_DH
_geom_hbond_distance_HA
_geom_hbond_distance_DA
_geom_hbond_angle_DHA
N1 H1 N3 4_575 0.86(3) 2.09(3) 2.952(3) 172(3)

loop_
_cod_related_entry_id
_cod_related_entry_database
_cod_related_entry_code
1 ChemSpider 21126426
